data_4113161
loop_
_publ_author_name
'Todd C. Harrop'
'Marilyn M. Olmstead'
'Pradip K. Mascharak'

_publ_section_title
;
 Structural Models of the Bimetallic Subunit at the A-Cluster of Acetyl
 Coenzyme A Synthase/CO Dehydrogenase: Binuclear Sulfur-Bridged Ni-Cu and
 Ni-Ni Complexes and Their Reactions with CO
;
_journal_name_full 'Journal of the American Chemical Society'
_journal_page_first 14714
_journal_page_last 14715
_journal_paper_doi 10.1021/ja045284s
_journal_volume 126
_journal_year 2004
_chemical_formula_moiety 'C20 H12 N2 Ni O2 S2, 2(C8 H20 N)'
_chemical_formula_sum 'C36 H52 N4 Ni O2 S2'
_chemical_formula_weight 695.65
_chemical_name_common (Et4N)2[Ni(PhPepS)]
_chemical_name_systematic
; 
 ? 
;
_space_group_IT_number 14
_symmetry_cell_setting monoclinic
_symmetry_space_group_name_Hall '-P 2yn'
_symmetry_space_group_name_H-M 'P 1 21/n 1'
_atom_sites_solution_hydrogens geom
_atom_sites_solution_primary direct
_atom_sites_solution_secondary difmap
_audit_creation_method SHELXL-97
_cell_angle_alpha 90.00
_cell_angle_beta 109.900(6)
_cell_angle_gamma 90.00
_cell_formula_units_Z 4
_cell_length_a 12.6126(9)
_cell_length_b 19.7239(14)
_cell_length_c 14.6251(10)
_cell_measurement_reflns_used 2430
_cell_measurement_temperature 90(2)
_cell_measurement_theta_max 19.98
_cell_measurement_theta_min 2.54
_cell_volume 3421.0(4)
_computing_cell_refinement 'SAINT (Bruker, 2004)'
_computing_data_collection 'Apex 2 (Bruker, 2004)'
_computing_data_reduction SAINT
_computing_molecular_graphics 'SHELXTL 5.1, XP (Sheldrick, 1994)'
_computing_publication_material SHELXL-97
_computing_structure_refinement 'SHELXL-97 (Sheldrick, 1997)'
_computing_structure_solution 'SHELXS-97 (Sheldrick, 1990)'
_diffrn_ambient_temperature 90(2)
_diffrn_detector_area_resol_mean 8.3
_diffrn_measured_fraction_theta_full 0.999
_diffrn_measured_fraction_theta_max 0.999
_diffrn_measurement_device_type 'Bruker SMART Apex'
_diffrn_measurement_method \w
_diffrn_radiation_monochromator graphite
_diffrn_radiation_source 'fine-focus sealed tube'
_diffrn_radiation_type MoK\a
_diffrn_radiation_wavelength 0.71073
_diffrn_reflns_av_R_equivalents 0.0883
_diffrn_reflns_av_sigmaI/netI 0.0673
_diffrn_reflns_limit_h_max 14
_diffrn_reflns_limit_h_min -14
_diffrn_reflns_limit_k_max 23
_diffrn_reflns_limit_k_min -23
_diffrn_reflns_limit_l_max 17
_diffrn_reflns_limit_l_min -17
_diffrn_reflns_number 30467
_diffrn_reflns_theta_full 24.61
_diffrn_reflns_theta_max 24.61
_diffrn_reflns_theta_min 1.81
_diffrn_standards_number 0
_exptl_absorpt_coefficient_mu 0.728
_exptl_absorpt_correction_T_max 0.971
_exptl_absorpt_correction_T_min 0.845
_exptl_absorpt_correction_type multi-scan
_exptl_absorpt_process_details 'SADABS 2.10 (Sheldrick, 2003)'
_exptl_crystal_colour red
_exptl_crystal_density_diffrn 1.351
_exptl_crystal_description needle
_exptl_crystal_F_000 1488
_exptl_crystal_size_max 0.24
_exptl_crystal_size_mid 0.05
_exptl_crystal_size_min 0.04
_refine_diff_density_max 0.866
_refine_diff_density_min -0.272
_refine_diff_density_rms 0.071
_refine_ls_extinction_method none
_refine_ls_goodness_of_fit_ref 1.010
_refine_ls_hydrogen_treatment constr
_refine_ls_matrix_type full
_refine_ls_number_parameters 403
_refine_ls_number_reflns 5764
_refine_ls_number_restraints 30
_refine_ls_restrained_S_all 1.009
_refine_ls_R_factor_all 0.0780
_refine_ls_R_factor_gt 0.0449
_refine_ls_shift/su_max 0.001
_refine_ls_shift/su_mean 0.000
_refine_ls_structure_factor_coef Fsqd
_refine_ls_weighting_details 'calc w=1/[\s^2^(Fo^2^)+(0.0580P)^2^+0.9699P] where P=(Fo^2^+2Fc^2^)/3'
_refine_ls_weighting_scheme calc
_refine_ls_wR_factor_gt 0.1029
_refine_ls_wR_factor_ref 0.1164
_reflns_number_gt 4017
_reflns_number_total 5764
_reflns_threshold_expression I>2\s(I)
_cod_data_source_file ja045284ssi20040804_032642_3.cif
_cod_data_source_block mn1686
_cod_original_sg_symbol_H-M 'P 21/n'
_cod_database_code 4113161

loop_
_symmetry_equiv_pos_as_xyz
'x, y, z'
'-x+1/2, y+1/2, -z+1/2'
'-x, -y, -z'
'x-1/2, -y-1/2, z-1/2'

loop_
_atom_site_label
_atom_site_type_symbol
_atom_site_fract_x
_atom_site_fract_y
_atom_site_fract_z
_atom_site_U_iso_or_equiv
_atom_site_adp_type
_atom_site_occupancy
_atom_site_symmetry_multiplicity
_atom_site_calc_flag
_atom_site_refinement_flags
_atom_site_disorder_assembly
_atom_site_disorder_group
Ni1 Ni 0.76940(3) 0.09793(2) 0.79999(3) 0.02045(14) Uani 1 1 d . . .
S1 S 0.93004(8) 0.14610(5) 0.82032(7) 0.0340(2) Uani 1 1 d . . .
S2 S 0.73622(7) 0.18743(4) 0.86997(7) 0.0281(2) Uani 1 1 d . . .
O1 O 0.8736(2) -0.04415(12) 0.63978(18) 0.0345(6) Uani 1 1 d . . .
O2 O 0.4438(2) 0.03685(12) 0.7567(2) 0.0438(7) Uani 1 1 d . . .
N1 N 0.8017(2) 0.01933(13) 0.73802(19) 0.0199(6) Uani 1 1 d . . .
N2 N 0.6341(2) 0.05195(13) 0.79346(19) 0.0209(6) Uani 1 1 d . . .
C1 C 0.9637(3) 0.12817(17) 0.7162(3) 0.0242(8) Uani 1 1 d . . .
C2 C 1.0350(3) 0.17472(17) 0.6921(3) 0.0300(9) Uani 1 1 d . . .
H2A H 1.0600 0.2138 0.7315 0.036 Uiso 1 1 calc R . .
C3 C 1.0694(3) 0.16525(18) 0.6135(3) 0.0327(9) Uani 1 1 d . . .
H3A H 1.1176 0.1974 0.5991 0.039 Uiso 1 1 calc R . .
C4 C 1.0330(3) 0.10816(18) 0.5547(3) 0.0326(9) Uani 1 1 d . . .
H4A H 1.0554 0.1011 0.4996 0.039 Uiso 1 1 calc R . .
C5 C 0.9643(3) 0.06246(17) 0.5781(3) 0.0285(8) Uani 1 1 d . . .
H5A H 0.9398 0.0237 0.5379 0.034 Uiso 1 1 calc R . .
C6 C 0.9285(3) 0.07006(16) 0.6581(2) 0.0222(7) Uani 1 1 d . . .
C7 C 0.8646(3) 0.01084(17) 0.6789(2) 0.0236(8) Uani 1 1 d . . .
C8 C 0.7433(3) -0.03705(16) 0.7566(2) 0.0221(8) Uani 1 1 d . . .
C9 C 0.7698(3) -0.10590(16) 0.7542(2) 0.0244(8) Uani 1 1 d . . .
H9A H 0.8314 -0.1187 0.7344 0.029 Uiso 1 1 calc R . .
C10 C 0.7078(3) -0.15552(17) 0.7800(2) 0.0283(8) Uani 1 1 d . . .
H10A H 0.7274 -0.2019 0.7783 0.034 Uiso 1 1 calc R . .
C11 C 0.6178(3) -0.13813(18) 0.8082(3) 0.0314(9) Uani 1 1 d . . .
H11A H 0.5752 -0.1724 0.8255 0.038 Uiso 1 1 calc R . .
C12 C 0.5893(3) -0.07041(17) 0.8112(3) 0.0277(8) Uani 1 1 d . . .
H12A H 0.5271 -0.0587 0.8307 0.033 Uiso 1 1 calc R . .
C13 C 0.6508(3) -0.01929(17) 0.7860(2) 0.0239(8) Uani 1 1 d . . .
C14 C 0.5289(3) 0.07413(17) 0.7821(3) 0.0263(8) Uani 1 1 d . . .
C15 C 0.5090(3) 0.14740(16) 0.8014(2) 0.0231(8) Uani 1 1 d . . .
C16 C 0.3948(3) 0.16648(18) 0.7761(3) 0.0280(8) Uani 1 1 d . . .
H16A H 0.3382 0.1345 0.7439 0.034 Uiso 1 1 calc R . .
C17 C 0.3624(3) 0.22968(19) 0.7963(3) 0.0338(9) Uani 1 1 d . . .
H17A H 0.2849 0.2414 0.7773 0.041 Uiso 1 1 calc R . .
C18 C 0.4453(3) 0.2760(2) 0.8450(3) 0.0374(9) Uani 1 1 d . . .
H18A H 0.4242 0.3190 0.8624 0.045 Uiso 1 1 calc R . .
C19 C 0.5574(3) 0.26016(18) 0.8683(3) 0.0305(9) Uani 1 1 d . . .
H19A H 0.6128 0.2929 0.9005 0.037 Uiso 1 1 calc R . .
C20 C 0.5920(3) 0.19580(17) 0.8452(2) 0.0249(8) Uani 1 1 d . . .
N3 N 0.5537(2) 0.16664(13) 0.51373(19) 0.0221(6) Uani 1 1 d . . .
C21 C 0.6089(3) 0.09974(17) 0.5529(3) 0.0289(8) Uani 1 1 d D . .
H21A H 0.5655 0.0783 0.5903 0.035 Uiso 1 1 calc R . .
H21B H 0.6855 0.1091 0.5991 0.035 Uiso 1 1 calc R . .
C22 C 0.6191(3) 0.04895(18) 0.4782(3) 0.0358(9) Uani 1 1 d D . .
H22A H 0.6533 0.0070 0.5111 0.054 Uiso 1 1 calc R . .
H22B H 0.6665 0.0680 0.4437 0.054 Uiso 1 1 calc R . .
H22C H 0.5440 0.0391 0.4316 0.054 Uiso 1 1 calc R . .
C23 C 0.6067(3) 0.19860(18) 0.4460(3) 0.0321(9) Uani 1 1 d D . .
H23A H 0.5679 0.2420 0.4219 0.038 Uiso 1 1 calc R . .
H23B H 0.5942 0.1684 0.3892 0.038 Uiso 1 1 calc R . .
C24 C 0.7328(3) 0.21225(19) 0.4917(3) 0.0373(9) Uani 1 1 d D . .
H24A H 0.7612 0.2312 0.4425 0.056 Uiso 1 1 calc R . .
H24B H 0.7722 0.1697 0.5166 0.056 Uiso 1 1 calc R . .
H24C H 0.7460 0.2446 0.5453 0.056 Uiso 1 1 calc R . .
C25 C 0.4287(3) 0.15617(18) 0.4556(3) 0.0309(9) Uani 1 1 d D . .
H25A H 0.3991 0.1981 0.4184 0.037 Uiso 1 1 calc R . .
H25B H 0.4218 0.1193 0.4081 0.037 Uiso 1 1 calc R . .
C26 C 0.3556(3) 0.13887(18) 0.5159(3) 0.0332(9) Uani 1 1 d D . .
H26A H 0.2830 0.1211 0.4733 0.050 Uiso 1 1 calc R . .
H26B H 0.3430 0.1798 0.5488 0.050 Uiso 1 1 calc R . .
H26C H 0.3936 0.1045 0.5644 0.050 Uiso 1 1 calc R . .
C27 C 0.5679(3) 0.21119(16) 0.6015(2) 0.0268(8) Uani 1 1 d D . .
H27A H 0.5318 0.1884 0.6437 0.032 Uiso 1 1 calc R . .
H27B H 0.6494 0.2152 0.6391 0.032 Uiso 1 1 calc R . .
C28 C 0.5191(3) 0.28164(17) 0.5783(3) 0.0316(9) Uani 1 1 d D . .
H28A H 0.5221 0.3045 0.6386 0.047 Uiso 1 1 calc R . .
H28B H 0.4406 0.2786 0.5348 0.047 Uiso 1 1 calc R . .
H28C H 0.5630 0.3075 0.5464 0.047 Uiso 1 1 calc R . .
N4 N 0.7780(2) 0.03311(15) 0.1276(2) 0.0290(7) Uani 1 1 d . . .
C29 C 0.8332(3) 0.0556(2) 0.0562(3) 0.0298(12) Uiso 0.776(4) 1 d PD A 1
H29A H 0.8190 0.1047 0.0434 0.036 Uiso 0.776(4) 1 calc PR A 1
H29B H 0.7977 0.0313 -0.0059 0.036 Uiso 0.776(4) 1 calc PR A 1
C30 C 0.9591(4) 0.0432(3) 0.0908(5) 0.0315(15) Uiso 0.776(4) 1 d PD A 1
H30A H 0.9896 0.0590 0.0412 0.047 Uiso 0.776(4) 1 calc PR A 1
H30B H 0.9740 -0.0054 0.1019 0.047 Uiso 0.776(4) 1 calc PR A 1
H30C H 0.9953 0.0680 0.1515 0.047 Uiso 0.776(4) 1 calc PR A 1
C31 C 0.7935(4) -0.0416(2) 0.1506(3) 0.0329(12) Uiso 0.776(4) 1 d PD A 1
H31A H 0.8735 -0.0491 0.1906 0.040 Uiso 0.776(4) 1 calc PR A 1
H31B H 0.7477 -0.0534 0.1914 0.040 Uiso 0.776(4) 1 calc PR A 1
C32 C 0.7637(7) -0.0904(4) 0.0663(6) 0.042(3) Uiso 0.776(4) 1 d PD A 1
H32A H 0.7776 -0.1369 0.0909 0.063 Uiso 0.776(4) 1 calc PR A 1
H32B H 0.8102 -0.0807 0.0261 0.063 Uiso 0.776(4) 1 calc PR A 1
H32C H 0.6839 -0.0852 0.0270 0.063 Uiso 0.776(4) 1 calc PR A 1
C33 C 0.8234(4) 0.0729(2) 0.2197(3) 0.0309(12) Uiso 0.776(4) 1 d PD A 1
H33A H 0.8174 0.1217 0.2029 0.037 Uiso 0.776(4) 1 calc PR A 1
H33B H 0.9046 0.0622 0.2501 0.037 Uiso 0.776(4) 1 calc PR A 1
C34 C 0.7667(5) 0.0611(3) 0.2947(4) 0.0324(12) Uiso 0.776(4) 1 d PD A 1
H34A H 0.8026 0.0896 0.3518 0.049 Uiso 0.776(4) 1 calc PR A 1
H34B H 0.7743 0.0133 0.3141 0.049 Uiso 0.776(4) 1 calc PR A 1
H34C H 0.6866 0.0728 0.2666 0.049 Uiso 0.776(4) 1 calc PR A 1
C35 C 0.6493(4) 0.0456(2) 0.0783(4) 0.0359(13) Uiso 0.776(4) 1 d PD A 1
H35A H 0.6247 0.0246 0.0129 0.043 Uiso 0.776(4) 1 calc PR A 1
H35B H 0.6093 0.0220 0.1167 0.043 Uiso 0.776(4) 1 calc PR A 1
C36 C 0.6139(5) 0.1177(3) 0.0677(5) 0.0419(15) Uiso 0.776(4) 1 d PD A 1
H36A H 0.5319 0.1203 0.0363 0.063 Uiso 0.776(4) 1 calc PR A 1
H36B H 0.6507 0.1414 0.0278 0.063 Uiso 0.776(4) 1 calc PR A 1
H36C H 0.6357 0.1389 0.1321 0.063 Uiso 0.776(4) 1 calc PR A 1
C29B C 0.9163(11) 0.0299(8) 0.1468(10) 0.030(4) Uiso 0.224(4) 1 d PD A 2
H29C H 0.9561 0.0608 0.2009 0.035 Uiso 0.224(4) 1 calc PR A 2
H29D H 0.9439 -0.0167 0.1665 0.035 Uiso 0.224(4) 1 calc PR A 2
C30B C 0.9441(16) 0.0496(11) 0.0574(14) 0.032(6) Uiso 0.224(4) 1 d PD A 2
H30D H 1.0258 0.0470 0.0720 0.048 Uiso 0.224(4) 1 calc PR A 2
H30E H 0.9184 0.0961 0.0384 0.048 Uiso 0.224(4) 1 calc PR A 2
H30F H 0.9060 0.0186 0.0039 0.048 Uiso 0.224(4) 1 calc PR A 2
C31B C 0.7201(13) -0.0080(7) 0.0474(11) 0.039(5) Uiso 0.224(4) 1 d PD A 2
H31C H 0.7320 0.0114 -0.0108 0.047 Uiso 0.224(4) 1 calc PR A 2
H31D H 0.6386 -0.0045 0.0370 0.047 Uiso 0.224(4) 1 calc PR A 2
C32B C 0.750(2) -0.0821(9) 0.052(2) 0.030(8) Uiso 0.224(4) 1 d PD A 2
H32D H 0.7032 -0.1047 -0.0075 0.045 Uiso 0.224(4) 1 calc PR A 2
H32E H 0.7373 -0.1029 0.1083 0.045 Uiso 0.224(4) 1 calc PR A 2
H32F H 0.8298 -0.0870 0.0588 0.045 Uiso 0.224(4) 1 calc PR A 2
C33B C 0.7742(13) 0.0047(8) 0.2240(9) 0.033(4) Uiso 0.224(4) 1 d PD A 2
H33C H 0.6945 -0.0057 0.2151 0.040 Uiso 0.224(4) 1 calc PR A 2
H33D H 0.8155 -0.0388 0.2362 0.040 Uiso 0.224(4) 1 calc PR A 2
C34B C 0.8209(15) 0.0478(8) 0.3158(11) 0.032(4) Uiso 0.224(4) 1 d PD A 2
H34D H 0.8140 0.0228 0.3714 0.048 Uiso 0.224(4) 1 calc PR A 2
H34E H 0.7782 0.0902 0.3074 0.048 Uiso 0.224(4) 1 calc PR A 2
H34F H 0.9005 0.0579 0.3275 0.048 Uiso 0.224(4) 1 calc PR A 2
C35B C 0.7553(12) 0.1079(7) 0.1166(13) 0.039(5) Uiso 0.224(4) 1 d PD A 2
H35C H 0.7722 0.1238 0.0589 0.046 Uiso 0.224(4) 1 calc PR A 2
H35D H 0.8084 0.1310 0.1741 0.046 Uiso 0.224(4) 1 calc PR A 2
C36B C 0.6360(14) 0.1304(11) 0.1059(17) 0.043(5) Uiso 0.224(4) 1 d PD A 2
H36D H 0.6309 0.1799 0.1002 0.065 Uiso 0.224(4) 1 calc PR A 2
H36E H 0.6181 0.1160 0.1631 0.065 Uiso 0.224(4) 1 calc PR A 2
H36F H 0.5823 0.1098 0.0475 0.065 Uiso 0.224(4) 1 calc PR A 2

loop_
_atom_site_aniso_label
_atom_site_aniso_U_11
_atom_site_aniso_U_22
_atom_site_aniso_U_33
_atom_site_aniso_U_23
_atom_site_aniso_U_13
_atom_site_aniso_U_12
Ni1 0.0212(2) 0.0176(2) 0.0234(2) -0.00091(19) 0.00858(18) -0.00199(18)
S1 0.0332(5) 0.0347(6) 0.0410(6) -0.0171(5) 0.0217(4) -0.0145(4)
S2 0.0241(5) 0.0236(5) 0.0373(6) -0.0081(4) 0.0115(4) -0.0037(4)
O1 0.0427(15) 0.0229(14) 0.0474(16) -0.0109(12) 0.0279(13) -0.0066(11)
O2 0.0270(14) 0.0258(15) 0.075(2) -0.0012(14) 0.0132(14) -0.0059(12)
N1 0.0206(14) 0.0158(14) 0.0221(16) -0.0012(12) 0.0056(12) -0.0012(11)
N2 0.0239(15) 0.0170(15) 0.0227(16) -0.0017(12) 0.0094(12) -0.0024(11)
C1 0.0204(18) 0.0206(18) 0.032(2) 0.0001(15) 0.0094(15) 0.0007(14)
C2 0.0287(19) 0.0212(19) 0.041(2) -0.0048(16) 0.0137(17) -0.0034(15)
C3 0.034(2) 0.028(2) 0.043(2) 0.0003(18) 0.0215(18) -0.0039(16)
C4 0.038(2) 0.032(2) 0.036(2) 0.0037(18) 0.0222(18) 0.0039(17)
C5 0.031(2) 0.024(2) 0.031(2) -0.0034(16) 0.0118(17) 0.0024(16)
C6 0.0188(17) 0.0213(18) 0.0266(19) -0.0003(15) 0.0078(15) 0.0032(14)
C7 0.0198(17) 0.0208(19) 0.027(2) -0.0016(16) 0.0041(15) 0.0015(14)
C8 0.0211(17) 0.0221(19) 0.0194(18) -0.0004(15) 0.0021(14) -0.0033(14)
C9 0.0200(17) 0.0219(19) 0.0266(19) -0.0026(15) 0.0019(15) 0.0011(15)
C10 0.030(2) 0.0184(19) 0.028(2) 0.0053(16) -0.0014(16) 0.0012(16)
C11 0.032(2) 0.025(2) 0.033(2) 0.0058(17) 0.0070(17) -0.0074(16)
C12 0.0246(19) 0.026(2) 0.034(2) 0.0028(16) 0.0116(16) -0.0007(15)
C13 0.0266(19) 0.0220(19) 0.0209(19) 0.0008(15) 0.0052(15) -0.0021(15)
C14 0.0241(19) 0.0236(19) 0.033(2) 0.0020(16) 0.0121(16) -0.0030(16)
C15 0.0278(19) 0.0225(18) 0.0227(19) -0.0003(15) 0.0133(15) -0.0022(15)
C16 0.029(2) 0.027(2) 0.031(2) 0.0008(16) 0.0150(16) -0.0037(16)
C17 0.027(2) 0.036(2) 0.041(2) -0.0023(19) 0.0154(17) 0.0040(17)
C18 0.037(2) 0.034(2) 0.045(2) -0.0075(19) 0.0193(19) 0.0064(18)
C19 0.033(2) 0.024(2) 0.034(2) -0.0086(17) 0.0128(17) -0.0032(16)
C20 0.0299(19) 0.0261(19) 0.0217(19) 0.0017(15) 0.0124(15) -0.0017(15)
N3 0.0244(15) 0.0173(15) 0.0226(16) 0.0014(12) 0.0053(12) 0.0011(12)
C21 0.0265(19) 0.0230(19) 0.034(2) 0.0047(17) 0.0062(16) 0.0036(15)
C22 0.038(2) 0.024(2) 0.046(2) 0.0027(18) 0.0143(19) 0.0069(17)
C23 0.046(2) 0.025(2) 0.030(2) 0.0065(16) 0.0195(18) 0.0060(17)
C24 0.038(2) 0.033(2) 0.048(3) 0.0014(19) 0.0228(19) -0.0023(17)
C25 0.028(2) 0.026(2) 0.032(2) -0.0010(17) 0.0019(16) 0.0045(16)
C26 0.026(2) 0.027(2) 0.044(2) -0.0063(18) 0.0080(17) -0.0017(16)
C27 0.0292(19) 0.026(2) 0.025(2) -0.0006(16) 0.0085(16) -0.0001(15)
C28 0.032(2) 0.027(2) 0.034(2) -0.0081(17) 0.0090(17) 0.0000(16)
N4 0.0319(17) 0.0290(17) 0.0268(17) 0.0058(13) 0.0111(14) -0.0019(13)

loop_
_atom_type_symbol
_atom_type_description
_atom_type_scat_dispersion_real
_atom_type_scat_dispersion_imag
_atom_type_scat_source
C C 0.0033 0.0016 'International Tables Vol C Tables 4.2.6.8 and 6.1.1.4'
H H 0.0000 0.0000 'International Tables Vol C Tables 4.2.6.8 and 6.1.1.4'
N N 0.0061 0.0033 'International Tables Vol C Tables 4.2.6.8 and 6.1.1.4'
O O 0.0106 0.0060 'International Tables Vol C Tables 4.2.6.8 and 6.1.1.4'
S S 0.1246 0.1234 'International Tables Vol C Tables 4.2.6.8 and 6.1.1.4'
Ni Ni 0.3393 1.1124 'International Tables Vol C Tables 4.2.6.8 and 6.1.1.4'

loop_
_geom_angle_atom_site_label_1
_geom_angle_atom_site_label_2
_geom_angle_atom_site_label_3
_geom_angle
N2 Ni1 N1 85.52(11)
N2 Ni1 S2 95.65(8)
N1 Ni1 S2 178.83(8)
N2 Ni1 S1 174.80(9)
N1 Ni1 S1 94.62(8)
S2 Ni1 S1 84.21(4)
C1 S1 Ni1 106.53(11)
C20 S2 Ni1 109.77(12)
C7 N1 C8 118.6(3)
C7 N1 Ni1 131.5(2)
C8 N1 Ni1 109.8(2)
C14 N2 C13 118.2(3)
C14 N2 Ni1 132.6(2)
C13 N2 Ni1 108.6(2)
C6 C1 C2 118.5(3)
C6 C1 S1 124.8(3)
C2 C1 S1 116.7(3)
C3 C2 C1 122.0(3)
C3 C2 H2A 119.0
C1 C2 H2A 119.0
C2 C3 C4 119.6(3)
C2 C3 H3A 120.2
C4 C3 H3A 120.2
C5 C4 C3 118.6(3)
C5 C4 H4A 120.7
C3 C4 H4A 120.7
C4 C5 C6 123.3(3)
C4 C5 H5A 118.3
C6 C5 H5A 118.3
C5 C6 C1 117.9(3)
C5 C6 C7 115.6(3)
C1 C6 C7 126.2(3)
O1 C7 N1 123.9(3)
O1 C7 C6 116.2(3)
N1 C7 C6 119.8(3)
C9 C8 N1 127.8(3)
C9 C8 C13 118.4(3)
N1 C8 C13 113.7(3)
C10 C9 C8 121.0(3)
C10 C9 H9A 119.5
C8 C9 H9A 119.5
C11 C10 C9 120.4(3)
C11 C10 H10A 119.8
C9 C10 H10A 119.8
C10 C11 C12 119.9(3)
C10 C11 H11A 120.1
C12 C11 H11A 120.1
C11 C12 C13 120.9(3)
C11 C12 H12A 119.6
C13 C12 H12A 119.6
C12 C13 C8 119.3(3)
C12 C13 N2 125.4(3)
C8 C13 N2 115.1(3)
O2 C14 N2 123.6(3)
O2 C14 C15 116.0(3)
N2 C14 C15 120.3(3)
C20 C15 C16 118.4(3)
C20 C15 C14 126.3(3)
C16 C15 C14 115.2(3)
C17 C16 C15 122.5(3)
C17 C16 H16A 118.8
C15 C16 H16A 118.8
C16 C17 C18 118.7(3)
C16 C17 H17A 120.7
C18 C17 H17A 120.7
C19 C18 C17 120.7(3)
C19 C18 H18A 119.7
C17 C18 H18A 119.7
C18 C19 C20 121.2(3)
C18 C19 H19A 119.4
C20 C19 H19A 119.4
C15 C20 C19 118.4(3)
C15 C20 S2 126.6(3)
C19 C20 S2 114.8(3)
C23 N3 C21 111.3(3)
C23 N3 C27 111.3(3)
C21 N3 C27 106.2(2)
C23 N3 C25 107.2(3)
C21 N3 C25 110.4(2)
C27 N3 C25 110.6(2)
N3 C21 C22 116.3(3)
N3 C21 H21A 108.2
C22 C21 H21A 108.2
N3 C21 H21B 108.2
C22 C21 H21B 108.2
H21A C21 H21B 107.4
C21 C22 H22A 109.5
C21 C22 H22B 109.5
H22A C22 H22B 109.5
C21 C22 H22C 109.5
H22A C22 H22C 109.5
H22B C22 H22C 109.5
N3 C23 C24 114.6(3)
N3 C23 H23A 108.6
C24 C23 H23A 108.6
N3 C23 H23B 108.6
C24 C23 H23B 108.6
H23A C23 H23B 107.6
C23 C24 H24A 109.5
C23 C24 H24B 109.5
H24A C24 H24B 109.5
C23 C24 H24C 109.5
H24A C24 H24C 109.5
H24B C24 H24C 109.5
C26 C25 N3 115.0(3)
C26 C25 H25A 108.5
N3 C25 H25A 108.5
C26 C25 H25B 108.5
N3 C25 H25B 108.5
H25A C25 H25B 107.5
C25 C26 H26A 109.5
C25 C26 H26B 109.5
H26A C26 H26B 109.5
C25 C26 H26C 109.5
H26A C26 H26C 109.5
H26B C26 H26C 109.5
C28 C27 N3 114.9(3)
C28 C27 H27A 108.5
N3 C27 H27A 108.5
C28 C27 H27B 108.5
N3 C27 H27B 108.5
H27A C27 H27B 107.5
C27 C28 H28A 109.5
C27 C28 H28B 109.5
H28A C28 H28B 109.5
C27 C28 H28C 109.5
H28A C28 H28C 109.5
H28B C28 H28C 109.5
C31B N4 C33 169.7(8)
C31B N4 C29 79.8(7)
C33 N4 C29 110.2(3)
C31B N4 C35B 116.8(9)
C33 N4 C35B 65.2(7)
C29 N4 C35B 75.7(7)
C31B N4 C31 67.4(7)
C33 N4 C31 109.3(3)
C29 N4 C31 112.8(3)
C35B N4 C31 171.4(7)
C31B N4 C33B 112.7(9)
C33 N4 C33B 59.0(6)
C29 N4 C33B 155.8(6)
C35B N4 C33B 113.1(9)
C31 N4 C33B 58.7(6)
C31B N4 C35 62.7(7)
C33 N4 C35 110.7(3)
C29 N4 C35 106.7(3)
C35B N4 C35 70.3(6)
C31 N4 C35 107.1(3)
C33B N4 C35 97.4(6)
C31B N4 C29B 109.5(8)
C33 N4 C29B 79.1(6)
C29 N4 C29B 54.9(5)
C35B N4 C29B 101.9(8)
C31 N4 C29B 82.9(6)
C33B N4 C29B 100.9(7)
C35 N4 C29B 161.6(5)
N4 C29 C30 113.7(4)
N4 C29 H29A 108.8
C30 C29 H29A 108.8
N4 C29 H29B 108.8
C30 C29 H29B 108.8
H29A C29 H29B 107.7
C29 C30 H30A 109.5
C29 C30 H30B 109.5
H30A C30 H30B 109.5
C29 C30 H30C 109.5
H30A C30 H30C 109.5
H30B C30 H30C 109.5
C32 C31 N4 117.6(5)
C32 C31 H31A 107.9
N4 C31 H31A 107.9
C32 C31 H31B 107.9
N4 C31 H31B 107.9
H31A C31 H31B 107.2
C31 C32 H32A 109.5
C31 C32 H32B 109.5
H32A C32 H32B 109.5
C31 C32 H32C 109.5
H32A C32 H32C 109.5
H32B C32 H32C 109.5
N4 C33 C34 116.2(4)
N4 C33 H33A 108.2
C34 C33 H33A 108.2
N4 C33 H33B 108.2
C34 C33 H33B 108.2
H33A C33 H33B 107.4
C33 C34 H34A 109.5
C33 C34 H34B 109.5
H34A C34 H34B 109.5
C33 C34 H34C 109.5
H34A C34 H34C 109.5
H34B C34 H34C 109.5
C36 C35 N4 115.5(4)
C36 C35 H35A 108.4
N4 C35 H35A 108.4
C36 C35 H35B 108.4
N4 C35 H35B 108.4
H35A C35 H35B 107.5
C35 C36 H36A 109.5
C35 C36 H36B 109.5
H36A C36 H36B 109.5
C35 C36 H36C 109.5
H36A C36 H36C 109.5
H36B C36 H36C 109.5
C30B C29B N4 112.3(11)
C30B C29B H29C 109.1
N4 C29B H29C 109.1
C30B C29B H29D 109.1
N4 C29B H29D 109.1
H29C C29B H29D 107.9
C29B C30B H30D 109.5
C29B C30B H30E 109.5
H30D C30B H30E 109.5
C29B C30B H30F 109.5
H30D C30B H30F 109.5
H30E C30B H30F 109.5
N4 C31B C32B 118.0(15)
N4 C31B H31C 107.8
C32B C31B H31C 107.8
N4 C31B H31D 107.8
C32B C31B H31D 107.8
H31C C31B H31D 107.1
C31B C32B H32D 109.5
C31B C32B H32E 109.5
H32D C32B H32E 109.5
C31B C32B H32F 109.5
H32D C32B H32F 109.5
H32E C32B H32F 109.5
C34B C33B N4 118.8(12)
C34B C33B H33C 107.6
N4 C33B H33C 107.6
C34B C33B H33D 107.6
N4 C33B H33D 107.6
H33C C33B H33D 107.0
C33B C34B H34D 109.5
C33B C34B H34E 109.5
H34D C34B H34E 109.5
C33B C34B H34F 109.5
H34D C34B H34F 109.5
H34E C34B H34F 109.5
N4 C35B C36B 116.3(13)
N4 C35B H35C 108.2
C36B C35B H35C 108.2
N4 C35B H35D 108.2
C36B C35B H35D 108.2
H35C C35B H35D 107.4
C35B C36B H36D 109.5
C35B C36B H36E 109.5
H36D C36B H36E 109.5
C35B C36B H36F 109.5
H36D C36B H36F 109.5
H36E C36B H36F 109.5

loop_
_geom_bond_atom_site_label_1
_geom_bond_atom_site_label_2
_geom_bond_distance
Ni1 N2 1.906(3)
Ni1 N1 1.908(3)
Ni1 S2 2.1518(10)
Ni1 S1 2.1647(10)
S1 C1 1.751(4)
S2 C20 1.737(3)
O1 C7 1.249(4)
O2 C14 1.248(4)
N1 C7 1.368(4)
N1 C8 1.411(4)
N2 C14 1.353(4)
N2 C13 1.430(4)
C1 C6 1.405(5)
C1 C2 1.412(5)
C2 C3 1.372(5)
C2 H2A 0.9500
C3 C4 1.396(5)
C3 H3A 0.9500
C4 C5 1.372(5)
C4 H4A 0.9500
C5 C6 1.398(5)
C5 H5A 0.9500
C6 C7 1.508(5)
C8 C9 1.402(4)
C8 C13 1.417(5)
C9 C10 1.384(5)
C9 H9A 0.9500
C10 C11 1.376(5)
C10 H10A 0.9500
C11 C12 1.388(5)
C11 H11A 0.9500
C12 C13 1.396(5)
C12 H12A 0.9500
C14 C15 1.509(5)
C15 C20 1.400(4)
C15 C16 1.411(5)
C16 C17 1.375(5)
C16 H16A 0.9500
C17 C18 1.387(5)
C17 H17A 0.9500
C18 C19 1.373(5)
C18 H18A 0.9500
C19 C20 1.420(5)
C19 H19A 0.9500
N3 C23 1.509(4)
N3 C21 1.511(4)
N3 C27 1.516(4)
N3 C25 1.529(4)
C21 C22 1.520(5)
C21 H21A 0.9900
C21 H21B 0.9900
C22 H22A 0.9800
C22 H22B 0.9800
C22 H22C 0.9800
C23 C24 1.524(5)
C23 H23A 0.9900
C23 H23B 0.9900
C24 H24A 0.9800
C24 H24B 0.9800
C24 H24C 0.9800
C25 C26 1.515(5)
C25 H25A 0.9900
C25 H25B 0.9900
C26 H26A 0.9800
C26 H26B 0.9800
C26 H26C 0.9800
C27 C28 1.511(5)
C27 H27A 0.9900
C27 H27B 0.9900
C28 H28A 0.9800
C28 H28B 0.9800
C28 H28C 0.9800
N4 C31B 1.408(14)
N4 C33 1.495(5)
N4 C29 1.505(5)
N4 C35B 1.501(14)
N4 C31 1.509(5)
N4 C33B 1.534(14)
N4 C35 1.555(5)
N4 C29B 1.671(13)
C29 C30 1.514(6)
C29 H29A 0.9900
C29 H29B 0.9900
C30 H30A 0.9800
C30 H30B 0.9800
C30 H30C 0.9800
C31 C32 1.508(8)
C31 H31A 0.9900
C31 H31B 0.9900
C32 H32A 0.9800
C32 H32B 0.9800
C32 H32C 0.9800
C33 C34 1.517(6)
C33 H33A 0.9900
C33 H33B 0.9900
C34 H34A 0.9800
C34 H34B 0.9800
C34 H34C 0.9800
C35 C36 1.482(7)
C35 H35A 0.9900
C35 H35B 0.9900
C36 H36A 0.9800
C36 H36B 0.9800
C36 H36C 0.9800
C29B C30B 1.515(14)
C29B H29C 0.9900
C29B H29D 0.9900
C30B H30D 0.9800
C30B H30E 0.9800
C30B H30F 0.9800
C31B C32B 1.507(15)
C31B H31C 0.9900
C31B H31D 0.9900
C32B H32D 0.9800
C32B H32E 0.9800
C32B H32F 0.9800
C33B C34B 1.526(14)
C33B H33C 0.9900
C33B H33D 0.9900
C34B H34D 0.9800
C34B H34E 0.9800
C34B H34F 0.9800
C35B C36B 1.524(15)
C35B H35C 0.9900
C35B H35D 0.9900
C36B H36D 0.9800
C36B H36E 0.9800
C36B H36F 0.9800
